data_7001353
loop_
_publ_author_name
'Almes\%aker, Ann'
'Gamez, Patrick'
'Reedijk, Jan'
'Scott, Janet L.'
'Spiccia, Leone'
'Teat, Simon J.'

_publ_section_title
;
 Stabilisation of a very short Cu--F bond within the protected cavity
 of a copper(ii) compound from a tris(2-aminoethyl)amine derivative
;
_journal_issue 21
_journal_name_full 'Dalton Transactions'
_journal_page_first 4077
_journal_page_last 4080
_journal_paper_doi 10.1039/b902907a
_journal_year 2009
_chemical_formula_sum 'C49 H53 B Cu F5 N7 O7'
_chemical_formula_weight 1021.33
_chemical_name_systematic
;
?
;
_space_group_IT_number 2
_symmetry_cell_setting triclinic
_symmetry_space_group_name_Hall '-P 1'
_symmetry_space_group_name_H-M 'P -1'
_atom_sites_solution_hydrogens mixed
_atom_sites_solution_primary direct
_atom_sites_solution_secondary difmap
_audit_creation_method SHELXL-97
_cell_angle_alpha 95.741(2)
_cell_angle_beta 92.388(2)
_cell_angle_gamma 104.621(2)
_cell_formula_units_Z 2
_cell_length_a 9.2815(8)
_cell_length_b 14.9581(14)
_cell_length_c 17.4574(16)
_cell_measurement_reflns_used 6736
_cell_measurement_temperature 150(2)
_cell_measurement_theta_max 29.59
_cell_measurement_theta_min 2.51
_cell_volume 2327.8(4)
_computing_cell_refinement 'Bruker SAINT v7.34a'
_computing_data_collection 'Bruker APEX 2'
_computing_data_reduction 'Bruker SAINT v7.34a'
_computing_molecular_graphics 'Bruker SHELXTL'
_computing_publication_material 'Bruker SHELXTL & local programs'
_computing_structure_refinement 'Bruker SHELXTL'
_computing_structure_solution 'SIR97 through WinGX'
_diffrn_ambient_temperature 150(2)
_diffrn_measured_fraction_theta_full 0.997
_diffrn_measured_fraction_theta_max 0.975
_diffrn_measurement_device_type 'Bruker APEX II CCD diffractometer'
_diffrn_measurement_method '\w rotation with narrow frames'
_diffrn_radiation_monochromator 'silicon 111'
_diffrn_radiation_source 'Advanced Light Source station 11.3.1'
_diffrn_radiation_type synchrotron
_diffrn_radiation_wavelength 0.77490
_diffrn_reflns_av_R_equivalents 0.0605
_diffrn_reflns_av_sigmaI/netI 0.0776
_diffrn_reflns_limit_h_max 13
_diffrn_reflns_limit_h_min -13
_diffrn_reflns_limit_k_max 21
_diffrn_reflns_limit_k_min -21
_diffrn_reflns_limit_l_max 24
_diffrn_reflns_limit_l_min -24
_diffrn_reflns_number 34376
_diffrn_reflns_theta_full 29.00
_diffrn_reflns_theta_max 33.67
_diffrn_reflns_theta_min 2.56
_diffrn_standards_number 0
_exptl_absorpt_coefficient_mu 0.691
_exptl_absorpt_correction_T_max 0.92
_exptl_absorpt_correction_T_min 0.81
_exptl_absorpt_correction_type multi-scan
_exptl_absorpt_process_details 'SADABS v2.10 Bruker AXS, Madison, WI, US'
_exptl_crystal_colour green
_exptl_crystal_density_diffrn 1.457
_exptl_crystal_density_method 'not measured'
_exptl_crystal_description plate
_exptl_crystal_F_000 1062
_exptl_crystal_size_max 0.20
_exptl_crystal_size_mid 0.12
_exptl_crystal_size_min 0.04
_refine_diff_density_max 0.656
_refine_diff_density_min -0.502
_refine_diff_density_rms 0.071
_refine_ls_extinction_method none
_refine_ls_goodness_of_fit_ref 1.039
_refine_ls_hydrogen_treatment mixed
_refine_ls_matrix_type full
_refine_ls_number_parameters 670
_refine_ls_number_reflns 13933
_refine_ls_number_restraints 309
_refine_ls_restrained_S_all 1.102
_refine_ls_R_factor_all 0.0751
_refine_ls_R_factor_gt 0.0566
_refine_ls_shift/su_max 0.001
_refine_ls_shift/su_mean 0.000
_refine_ls_structure_factor_coef Fsqd
_refine_ls_weighting_details 'calc w=1/[\s^2^(Fo^2^)+(0.0763P)^2^+0.5471P] where P=(Fo^2^+2Fc^2^)/3'
_refine_ls_weighting_scheme calc
_refine_ls_wR_factor_gt 0.1532
_refine_ls_wR_factor_ref 0.1674
_reflns_number_gt 10521
_reflns_number_total 13933
_reflns_threshold_expression I>2\s(I)
_cod_data_source_file b902907a.txt
_cod_data_source_block CuF_complex
_cod_original_sg_symbol_H-M P-1
_cod_database_code 7001353

loop_
_symmetry_equiv_pos_as_xyz
'x, y, z'
'-x, -y, -z'

loop_
_atom_site_label
_atom_site_type_symbol
_atom_site_fract_x
_atom_site_fract_y
_atom_site_fract_z
_atom_site_U_iso_or_equiv
_atom_site_adp_type
_atom_site_occupancy
_atom_site_symmetry_multiplicity
_atom_site_calc_flag
_atom_site_refinement_flags
_atom_site_disorder_assembly
_atom_site_disorder_group
Cu1 Cu 0.25995(3) 0.842420(18) 0.156740(15) 0.02850(9) Uani 1 1 d . . .
F1 F 0.30459(19) 0.76123(11) 0.21917(9) 0.0468(4) Uani 1 1 d . . .
N1 N 0.21435(19) 0.92603(12) 0.08175(10) 0.0253(3) Uani 1 1 d . . .
C1 C 0.0626(3) 0.93944(17) 0.09476(12) 0.0324(4) Uani 1 1 d . . .
H1A H -0.0146 0.8849 0.0696 0.039 Uiso 1 1 calc R . .
H1B H 0.0507 0.9952 0.0717 0.039 Uiso 1 1 calc R . .
C2 C 0.0431(3) 0.95130(18) 0.18079(13) 0.0354(5) Uani 1 1 d . . .
H2A H 0.1169 1.0077 0.2057 0.043 Uiso 1 1 calc R . .
H2B H -0.0582 0.9586 0.1897 0.043 Uiso 1 1 calc R . .
N2 N 0.0647(2) 0.86854(14) 0.21418(11) 0.0312(4) Uani 1 1 d D . .
C3 C 0.0784(2) 0.87313(17) 0.29724(12) 0.0324(4) Uani 1 1 d . . .
C4 C 0.1261(3) 0.95737(19) 0.34368(15) 0.0444(6) Uani 1 1 d . . .
H4A H 0.1429 1.0141 0.3213 0.053 Uiso 1 1 calc R . .
C5 C 0.1491(4) 0.9585(2) 0.42308(16) 0.0530(7) Uani 1 1 d . . .
H5A H 0.1806 1.0163 0.4548 0.064 Uiso 1 1 calc R . .
C6 C 0.1266(3) 0.8769(2) 0.45611(14) 0.0456(6) Uani 1 1 d . . .
H6A H 0.1450 0.8781 0.5102 0.055 Uiso 1 1 calc R . .
C7 C 0.0771(3) 0.79333(19) 0.41013(14) 0.0400(5) Uani 1 1 d . . .
H7A H 0.0610 0.7371 0.4332 0.048 Uiso 1 1 calc R . .
C8 C 0.0500(3) 0.78929(17) 0.33034(13) 0.0369(5) Uani 1 1 d . . .
C9 C -0.0119(4) 0.69837(19) 0.27983(15) 0.0529(8) Uani 1 1 d . . .
H9A H -0.1121 0.6974 0.2575 0.064 Uiso 1 1 calc R . .
H9B H 0.0531 0.6953 0.2366 0.064 Uiso 1 1 calc R . .
C10 C -0.0242(4) 0.6136(2) 0.32116(15) 0.0546(8) Uani 1 1 d . . .
C11 C -0.1550(4) 0.5753(2) 0.35560(18) 0.0616(9) Uani 1 1 d . . .
H11A H -0.2371 0.6023 0.3530 0.074 Uiso 1 1 calc R . .
C12 C -0.1637(5) 0.4964(2) 0.39408(18) 0.0693(11) Uani 1 1 d . . .
H12A H -0.2523 0.4686 0.4173 0.083 Uiso 1 1 calc R . .
C13 C -0.0414(5) 0.4598(2) 0.39776(16) 0.0617(9) Uani 1 1 d . . .
C14 C 0.0877(6) 0.4976(2) 0.3658(2) 0.0724(11) Uani 1 1 d . . .
H14A H 0.1712 0.4722 0.3705 0.087 Uiso 1 1 calc R . .
C15 C 0.0949(5) 0.5739(2) 0.32634(19) 0.0668(10) Uani 1 1 d . . .
H15A H 0.1834 0.5997 0.3022 0.080 Uiso 1 1 calc R . .
N5 N -0.0539(5) 0.3759(2) 0.43793(16) 0.0771(11) Uani 1 1 d . . .
O1 O 0.0609(5) 0.3500(2) 0.44870(18) 0.0999(11) Uani 1 1 d . . .
O2 O -0.1754(5) 0.3367(2) 0.45685(17) 0.0969(11) Uani 1 1 d . . .
C16 C 0.3281(3) 1.01773(15) 0.09426(13) 0.0342(5) Uani 1 1 d . . .
H16A H 0.2967 1.0592 0.1344 0.041 Uiso 1 1 calc R . .
H16B H 0.3350 1.0474 0.0459 0.041 Uiso 1 1 calc R . .
C17 C 0.4787(3) 1.00542(18) 0.11912(14) 0.0367(5) Uani 1 1 d . . .
H17A H 0.5200 0.9763 0.0747 0.044 Uiso 1 1 calc R . .
H17B H 0.5478 1.0671 0.1358 0.044 Uiso 1 1 calc R . .
N3 N 0.4691(2) 0.94653(14) 0.18340(11) 0.0325(4) Uani 1 1 d D . .
C18 C 0.4963(3) 0.99364(18) 0.26110(13) 0.0356(5) Uani 1 1 d . . .
C19 C 0.4652(3) 1.07965(18) 0.27749(16) 0.0470(6) Uani 1 1 d . . .
H19A H 0.4269 1.1073 0.2373 0.056 Uiso 1 1 calc R . .
C20 C 0.4897(4) 1.1255(2) 0.35195(17) 0.0594(9) Uani 1 1 d . . .
H20A H 0.4695 1.1845 0.3623 0.071 Uiso 1 1 calc R . .
C21 C 0.5432(4) 1.0851(2) 0.41075(17) 0.0590(8) Uani 1 1 d . . .
H21A H 0.5580 1.1154 0.4620 0.071 Uiso 1 1 calc R . .
C22 C 0.5750(3) 1.0004(2) 0.39460(16) 0.0506(7) Uani 1 1 d . . .
H22A H 0.6121 0.9731 0.4355 0.061 Uiso 1 1 calc R . .
C23 C 0.5545(3) 0.9531(2) 0.31997(14) 0.0408(5) Uani 1 1 d . . .
C24 C 0.6040(3) 0.8643(2) 0.30263(16) 0.0528(7) Uani 1 1 d U . .
H24A H 0.5374 0.8246 0.2598 0.063 Uiso 1 1 calc R . .
H24B H 0.7062 0.8806 0.2848 0.063 Uiso 1 1 calc R . .
C25 C 0.6033(3) 0.8090(2) 0.37037(16) 0.0515(7) Uani 1 1 d U . .
C26 C 0.7296(4) 0.8220(3) 0.42030(19) 0.0682(10) Uani 1 1 d U . .
H26A H 0.8192 0.8659 0.4113 0.082 Uiso 1 1 calc R . .
C27 C 0.7260(4) 0.7719(3) 0.4826(2) 0.0746(10) Uani 1 1 d U . .
H27A H 0.8111 0.7829 0.5178 0.089 Uiso 1 1 calc R . .
C28 C 0.5972(4) 0.7057(3) 0.49310(19) 0.0674(9) Uani 1 1 d U . .
C29 C 0.4695(5) 0.6911(3) 0.4459(2) 0.0690(9) Uani 1 1 d U . .
H29A H 0.3814 0.6457 0.4545 0.083 Uiso 1 1 calc R . .
C30 C 0.4732(4) 0.7447(3) 0.38500(19) 0.0615(8) Uani 1 1 d U . .
H30A H 0.3850 0.7373 0.3527 0.074 Uiso 1 1 calc R . .
N6 N 0.5929(5) 0.6498(4) 0.5586(2) 0.0863(11) Uani 1 1 d U . .
O3 O 0.5039(6) 0.5774(3) 0.5578(2) 0.1260(15) Uani 1 1 d U . .
O4 O 0.6781(4) 0.6884(3) 0.6170(2) 0.1218(13) Uani 1 1 d U . .
C31 C 0.2199(3) 0.87938(15) 0.00238(12) 0.0294(4) Uani 1 1 d . . .
H31A H 0.3252 0.8849 -0.0090 0.035 Uiso 1 1 calc R . .
H31B H 0.1751 0.9108 -0.0359 0.035 Uiso 1 1 calc R . .
C32 C 0.1359(3) 0.77727(15) -0.00454(12) 0.0313(4) Uani 1 1 d . . .
H32A H 0.0275 0.7713 -0.0024 0.038 Uiso 1 1 calc R . .
H32B H 0.1527 0.7454 -0.0546 0.038 Uiso 1 1 calc R . .
N4 N 0.1902(2) 0.73395(12) 0.05995(10) 0.0274(3) Uani 1 1 d D . .
C33 C 0.0961(2) 0.64755(14) 0.07854(12) 0.0266(4) Uani 1 1 d . . .
C34 C -0.0570(2) 0.63556(16) 0.08110(13) 0.0306(4) Uani 1 1 d . . .
H34A H -0.1007 0.6832 0.0672 0.037 Uiso 1 1 calc R . .
C35 C -0.1468(2) 0.55462(17) 0.10374(13) 0.0338(5) Uani 1 1 d . . .
H35A H -0.2511 0.5473 0.1060 0.041 Uiso 1 1 calc R . .
C36 C -0.0836(3) 0.48510(17) 0.12283(15) 0.0372(5) Uani 1 1 d . . .
H36A H -0.1446 0.4292 0.1376 0.045 Uiso 1 1 calc R . .
C37 C 0.0690(3) 0.49675(16) 0.12048(15) 0.0349(5) Uani 1 1 d . . .
H37A H 0.1113 0.4484 0.1339 0.042 Uiso 1 1 calc R . .
C38 C 0.1618(2) 0.57737(15) 0.09895(13) 0.0298(4) Uani 1 1 d . . .
C39 C 0.3293(3) 0.59258(17) 0.09767(16) 0.0374(5) Uani 1 1 d . . .
H39A H 0.3568 0.5981 0.0438 0.045 Uiso 1 1 calc R . .
H39B H 0.3781 0.6525 0.1287 0.045 Uiso 1 1 calc R . .
C40 C 0.3912(2) 0.51783(16) 0.12768(14) 0.0333(5) Uani 1 1 d . . .
C41 C 0.4029(3) 0.44116(17) 0.07878(15) 0.0359(5) Uani 1 1 d . . .
H41A H 0.3671 0.4346 0.0262 0.043 Uiso 1 1 calc R . .
C42 C 0.4653(3) 0.37411(17) 0.10485(16) 0.0386(5) Uani 1 1 d . . .
H42A H 0.4740 0.3223 0.0709 0.046 Uiso 1 1 calc R . .
C43 C 0.5145(3) 0.38475(17) 0.18171(16) 0.0376(5) Uani 1 1 d . . .
C44 C 0.5020(3) 0.4587(2) 0.23301(16) 0.0450(6) Uani 1 1 d . . .
H44A H 0.5345 0.4635 0.2860 0.054 Uiso 1 1 calc R . .
C45 C 0.4410(3) 0.52529(18) 0.20506(16) 0.0420(6) Uani 1 1 d . . .
H45A H 0.4329 0.5771 0.2392 0.050 Uiso 1 1 calc R . .
N7 N 0.5868(3) 0.31602(17) 0.20939(17) 0.0528(6) Uani 1 1 d . . .
O5 O 0.6276(3) 0.32377(18) 0.27717(17) 0.0776(8) Uani 1 1 d . . .
O6 O 0.6043(3) 0.25402(18) 0.16140(18) 0.0789(8) Uani 1 1 d . . .
B1 B 0.6713(6) 0.8164(4) 0.0678(3) 0.0431(16) Uani 0.50 1 d PDU A 1
F11 F 0.7064(6) 0.7695(4) 0.1274(3) 0.0735(13) Uani 0.50 1 d PDU A 1
F12 F 0.7222(5) 0.9110(3) 0.0932(3) 0.0507(10) Uani 0.50 1 d PDU A 1
B1' B 0.6645(6) 0.7977(5) 0.0660(3) 0.0454(17) Uani 0.50 1 d PDU A 2
F11' F 0.6557(5) 0.7153(4) 0.0953(3) 0.0773(14) Uani 0.50 1 d PDU A 2
F12' F 0.7140(5) 0.8710(4) 0.1213(3) 0.0771(15) Uani 0.50 1 d PDU A 2
F13 F 0.51969(16) 0.79590(11) 0.04268(11) 0.0509(4) Uani 1 1 d DU . .
F14 F 0.75293(17) 0.80058(13) 0.00526(10) 0.0534(4) Uani 1 1 d DU . .
O1S O 1.0103(3) 0.85758(15) 0.83641(13) 0.0577(5) Uani 1 1 d . . .
C1S C 0.8885(4) 0.7778(2) 0.8146(2) 0.0611(8) Uani 1 1 d . . .
H1SA H 0.8030 0.7959 0.7907 0.073 Uiso 1 1 calc R . .
H1SB H 0.8556 0.7454 0.8600 0.073 Uiso 1 1 calc R . .
C2S C 0.9483(5) 0.7170(3) 0.7576(3) 0.0842(13) Uani 1 1 d . . .
H2SA H 0.9992 0.6767 0.7840 0.101 Uiso 1 1 calc R . .
H2SB H 0.8677 0.6776 0.7209 0.101 Uiso 1 1 calc R . .
C3S C 1.0559(5) 0.7858(3) 0.7177(2) 0.0784(11) Uani 1 1 d . . .
H3SA H 1.1328 0.7583 0.6947 0.094 Uiso 1 1 calc R . .
H3SB H 1.0042 0.8101 0.6770 0.094 Uiso 1 1 calc R . .
C4S C 1.1215(4) 0.8591(2) 0.7819(2) 0.0636(9) Uani 1 1 d . . .
H4SA H 1.2116 0.8468 0.8064 0.076 Uiso 1 1 calc R . .
H4SB H 1.1502 0.9207 0.7624 0.076 Uiso 1 1 calc R . .
H4N H 0.2784(16) 0.7282(19) 0.0484(15) 0.033(7) Uiso 1 1 d D . .
H3N H 0.533(3) 0.9128(18) 0.1806(18) 0.048(9) Uiso 1 1 d D . .
H2N H -0.009(2) 0.8215(15) 0.1962(18) 0.050(9) Uiso 1 1 d D . .

loop_
_atom_site_aniso_label
_atom_site_aniso_U_11
_atom_site_aniso_U_22
_atom_site_aniso_U_33
_atom_site_aniso_U_23
_atom_site_aniso_U_13
_atom_site_aniso_U_12
Cu1 0.03334(15) 0.02900(14) 0.02551(14) 0.00918(10) -0.00317(10) 0.01088(10)
F1 0.0649(10) 0.0400(8) 0.0389(8) 0.0151(6) -0.0128(7) 0.0186(7)
N1 0.0288(8) 0.0274(8) 0.0218(8) 0.0067(6) 0.0010(6) 0.0100(7)
C1 0.0348(11) 0.0423(12) 0.0270(10) 0.0089(9) 0.0014(8) 0.0209(9)
C2 0.0391(12) 0.0470(13) 0.0278(10) 0.0084(9) 0.0054(9) 0.0228(10)
N2 0.0341(10) 0.0344(10) 0.0248(9) 0.0071(7) 0.0022(7) 0.0068(8)
C3 0.0301(10) 0.0424(12) 0.0236(10) 0.0045(8) 0.0023(8) 0.0071(9)
C4 0.0581(16) 0.0409(13) 0.0304(12) 0.0054(10) 0.0017(11) 0.0054(12)
C5 0.072(2) 0.0470(15) 0.0313(13) -0.0010(11) -0.0066(12) 0.0029(14)
C6 0.0503(15) 0.0542(16) 0.0249(11) 0.0050(10) -0.0032(10) 0.0006(12)
C7 0.0427(13) 0.0467(14) 0.0284(11) 0.0113(10) 0.0014(9) 0.0048(11)
C8 0.0418(13) 0.0401(12) 0.0250(10) 0.0059(9) 0.0028(9) 0.0027(10)
C9 0.081(2) 0.0400(14) 0.0273(12) 0.0087(10) 0.0026(12) -0.0053(13)
C10 0.092(2) 0.0384(14) 0.0241(11) 0.0060(10) 0.0026(13) -0.0011(14)
C11 0.082(2) 0.0495(17) 0.0427(16) 0.0155(13) -0.0017(15) -0.0056(15)
C12 0.101(3) 0.0527(18) 0.0370(15) 0.0150(13) -0.0015(16) -0.0147(18)
C13 0.113(3) 0.0405(15) 0.0292(13) 0.0060(11) 0.0036(15) 0.0135(17)
C14 0.123(3) 0.0524(18) 0.0432(17) 0.0022(14) 0.0151(19) 0.025(2)
C15 0.105(3) 0.0531(18) 0.0410(16) 0.0051(13) 0.0221(17) 0.0162(19)
N5 0.147(4) 0.0489(16) 0.0327(13) 0.0071(11) 0.0085(17) 0.020(2)
O1 0.175(4) 0.077(2) 0.0641(18) 0.0211(15) 0.011(2) 0.059(2)
O2 0.158(3) 0.0623(16) 0.0638(17) 0.0305(14) 0.0143(19) 0.0061(18)
C16 0.0437(12) 0.0272(10) 0.0309(11) 0.0092(8) 0.0050(9) 0.0051(9)
C17 0.0353(12) 0.0411(12) 0.0295(11) 0.0057(9) 0.0050(9) 0.0013(10)
N3 0.0305(9) 0.0420(11) 0.0250(9) 0.0044(8) 0.0008(7) 0.0092(8)
C18 0.0305(11) 0.0428(12) 0.0279(11) 0.0023(9) 0.0005(8) 0.0000(9)
C19 0.0635(17) 0.0364(13) 0.0343(13) 0.0040(10) 0.0021(12) 0.0006(12)
C20 0.092(2) 0.0386(14) 0.0380(14) -0.0013(11) 0.0043(15) 0.0020(15)
C21 0.078(2) 0.0549(17) 0.0314(13) -0.0049(12) -0.0044(14) -0.0004(16)
C22 0.0508(16) 0.0654(18) 0.0300(12) 0.0006(12) -0.0079(11) 0.0082(13)
C23 0.0320(12) 0.0574(15) 0.0308(11) 0.0040(11) -0.0039(9) 0.0087(11)
C24 0.0524(16) 0.086(2) 0.0308(12) 0.0060(13) -0.0045(11) 0.0389(16)
C25 0.0519(15) 0.082(2) 0.0325(12) 0.0066(13) -0.0018(11) 0.0400(15)
C26 0.0473(16) 0.121(3) 0.0485(17) 0.0272(18) -0.0017(13) 0.0382(18)
C27 0.0576(18) 0.130(3) 0.0531(17) 0.0328(18) 0.0001(14) 0.0468(19)
C28 0.075(2) 0.106(3) 0.0460(16) 0.0262(17) 0.0132(15) 0.061(2)
C29 0.071(2) 0.083(2) 0.0573(19) 0.0110(17) -0.0009(16) 0.0278(19)
C30 0.0624(19) 0.077(2) 0.0507(17) 0.0060(15) -0.0113(14) 0.0302(17)
N6 0.090(2) 0.141(3) 0.0597(19) 0.042(2) 0.0191(17) 0.073(2)
O3 0.198(5) 0.109(3) 0.094(3) 0.048(2) 0.021(3) 0.067(3)
O4 0.099(2) 0.208(4) 0.077(2) 0.070(2) 0.0075(17) 0.054(2)
C31 0.0363(11) 0.0335(10) 0.0221(9) 0.0089(8) 0.0030(8) 0.0136(9)
C32 0.0392(12) 0.0320(10) 0.0245(10) 0.0047(8) -0.0042(8) 0.0130(9)
N4 0.0295(9) 0.0279(8) 0.0287(9) 0.0087(7) 0.0009(7) 0.0128(7)
C33 0.0293(10) 0.0268(9) 0.0254(9) 0.0034(7) 0.0008(7) 0.0104(8)
C34 0.0307(10) 0.0353(11) 0.0292(10) 0.0049(8) 0.0006(8) 0.0145(9)
C35 0.0269(10) 0.0394(12) 0.0347(11) 0.0043(9) -0.0004(8) 0.0083(9)
C36 0.0318(11) 0.0342(11) 0.0448(13) 0.0083(10) 0.0041(9) 0.0054(9)
C37 0.0356(11) 0.0291(10) 0.0437(13) 0.0100(9) 0.0052(9) 0.0126(9)
C38 0.0297(10) 0.0293(10) 0.0339(11) 0.0066(8) 0.0031(8) 0.0126(8)
C39 0.0299(11) 0.0354(12) 0.0538(15) 0.0169(10) 0.0067(10) 0.0157(9)
C40 0.0281(10) 0.0322(11) 0.0441(13) 0.0119(9) 0.0032(9) 0.0131(8)
C41 0.0333(11) 0.0382(12) 0.0394(12) 0.0090(10) -0.0010(9) 0.0141(9)
C42 0.0381(12) 0.0308(11) 0.0501(14) 0.0068(10) 0.0025(10) 0.0137(9)
C43 0.0304(11) 0.0336(11) 0.0538(15) 0.0188(10) -0.0001(10) 0.0125(9)
C44 0.0489(15) 0.0487(15) 0.0405(14) 0.0124(11) -0.0033(11) 0.0163(12)
C45 0.0475(14) 0.0381(12) 0.0441(14) 0.0044(10) 0.0015(11) 0.0183(11)
N7 0.0452(13) 0.0427(13) 0.0777(18) 0.0291(13) 0.0009(12) 0.0161(10)
O5 0.0836(18) 0.0715(16) 0.0874(19) 0.0364(14) -0.0214(14) 0.0319(14)
O6 0.101(2) 0.0630(15) 0.098(2) 0.0320(15) 0.0155(16) 0.0572(15)
B1 0.041(3) 0.052(3) 0.046(3) 0.012(3) 0.008(3) 0.026(3)
F11 0.096(4) 0.089(3) 0.059(3) 0.034(2) 0.016(2) 0.055(3)
F12 0.0362(18) 0.052(2) 0.065(3) -0.0046(18) -0.0070(18) 0.0181(16)
B1' 0.034(3) 0.060(3) 0.051(3) 0.009(3) 0.009(3) 0.026(3)
F11' 0.050(2) 0.093(3) 0.111(4) 0.059(3) 0.020(2) 0.039(2)
F12' 0.041(2) 0.114(4) 0.068(3) -0.031(3) 0.003(2) 0.020(3)
F13 0.0288(7) 0.0462(9) 0.0796(12) 0.0073(8) 0.0084(7) 0.0123(6)
F14 0.0354(8) 0.0765(12) 0.0472(9) -0.0012(8) 0.0079(7) 0.0150(8)
O1S 0.0655(14) 0.0496(12) 0.0527(12) -0.0035(10) -0.0024(10) 0.0099(10)
C1S 0.0603(19) 0.0537(18) 0.066(2) 0.0060(15) -0.0058(16) 0.0106(15)
C2S 0.097(3) 0.060(2) 0.091(3) -0.007(2) -0.018(3) 0.021(2)
C3S 0.088(3) 0.097(3) 0.055(2) -0.005(2) -0.0024(19) 0.039(2)
C4S 0.0592(19) 0.0553(19) 0.080(2) -0.0002(17) 0.0076(17) 0.0235(15)

loop_
_atom_type_symbol
_atom_type_description
_atom_type_scat_dispersion_real
_atom_type_scat_dispersion_imag
_atom_type_scat_source
C C -0.0020 0.0020 'WCROMER Program in WinGX L.Kissel & R.H.Pratt Acta Cryst A46 170 1990'
H H 0.0000 0.0000 'WCROMER Program in WinGX L.Kissel & R.H.Pratt Acta Cryst A46 170 1990'
B B -0.0010 0.0008 'WCROMER Program in WinGX L.Kissel & R.H.Pratt Acta Cryst A46 170 1990'
N N -0.0031 0.0040 'WCROMER Program in WinGX L.Kissel & R.H.Pratt Acta Cryst A46 170 1990'
O O -0.0041 0.0074 'WCROMER Program in WinGX L.Kissel & R.H.Pratt Acta Cryst A46 170 1990'
F F -0.0053 0.0125 'WCROMER Program in WinGX L.Kissel & R.H.Pratt Acta Cryst A46 170 1990'
Cu Cu 0.1330 1.4803 'WCROMER Program in WinGX L.Kissel & R.H.Pratt Acta Cryst A46 170 1990'

loop_
_geom_angle_atom_site_label_1
_geom_angle_atom_site_label_2
_geom_angle_atom_site_label_3
_geom_angle
_geom_angle_site_symmetry_1
_geom_angle_site_symmetry_3
_geom_angle_publ_flag
F1 Cu1 N1 175.92(7) . . ?
F1 Cu1 N2 98.36(8) . . ?
F1 Cu1 N3 95.20(8) . . ?
F1 Cu1 N4 91.99(7) . . ?
N1 Cu1 N2 84.79(7) . . ?
N1 Cu1 N3 85.62(7) . . ?
N1 Cu1 N4 84.45(7) . . ?
N2 Cu1 N3 116.71(7) . . ?
N2 Cu1 N4 110.80(7) . . ?
N3 Cu1 N4 130.16(7) . . ?
Cu1 N1 C1 108.32(12) . . ?
Cu1 N1 C16 109.74(13) . . ?
Cu1 N1 C31 107.26(12) . . ?
C1 N1 C16 109.89(17) . . ?
C1 N1 C31 111.39(16) . . ?
C16 N1 C31 110.18(16) . . ?
N1 C1 C2 109.58(17) . . ?
C1 C2 N2 108.79(19) . . ?
Cu1 N2 C2 102.65(13) . . ?
Cu1 N2 C3 114.26(14) . . ?
C2 N2 C3 117.49(19) . . ?
N2 C3 C4 121.7(2) . . ?
N2 C3 C8 118.1(2) . . ?
C4 C3 C8 120.1(2) . . ?
C3 C4 C5 119.9(3) . . ?
C4 C5 C6 120.7(3) . . ?
C5 C6 C7 119.4(2) . . ?
C6 C7 C8 121.6(2) . . ?
C3 C8 C7 118.2(2) . . ?
C3 C8 C9 119.6(2) . . ?
C7 C8 C9 122.1(2) . . ?
C8 C9 C10 114.2(2) . . ?
C9 C10 C11 120.1(3) . . ?
C9 C10 C15 120.3(3) . . ?
C11 C10 C15 119.6(3) . . ?
C10 C11 C12 119.1(4) . . ?
C11 C12 C13 119.0(3) . . ?
C12 C13 C14 122.4(3) . . ?
C12 C13 N5 118.0(4) . . ?
C14 C13 N5 119.6(4) . . ?
C13 C14 C15 118.5(4) . . ?
C10 C15 C14 121.4(4) . . ?
C13 N5 O1 117.4(4) . . ?
C13 N5 O2 118.1(4) . . ?
O1 N5 O2 124.5(4) . . ?
N1 C16 C17 110.67(18) . . ?
C16 C17 N3 111.63(18) . . ?
Cu1 N3 C17 104.04(14) . . ?
Cu1 N3 C18 116.95(14) . . ?
C17 N3 C18 117.3(2) . . ?
N3 C18 C19 120.1(2) . . ?
N3 C18 C23 120.1(2) . . ?
C19 C18 C23 119.8(2) . . ?
C18 C19 C20 120.8(3) . . ?
C19 C20 C21 119.9(3) . . ?
C20 C21 C22 119.5(3) . . ?
C21 C22 C23 122.2(3) . . ?
C18 C23 C22 117.8(3) . . ?
C18 C23 C24 121.1(2) . . ?
C22 C23 C24 120.9(2) . . ?
C23 C24 C25 114.3(2) . . ?
C24 C25 C26 121.5(3) . . ?
C24 C25 C30 119.9(3) . . ?
C26 C25 C30 118.6(3) . . ?
C25 C26 C27 120.6(4) . . ?
C26 C27 C28 119.1(3) . . ?
C27 C28 C29 122.2(3) . . ?
C27 C28 N6 119.7(3) . . ?
C29 C28 N6 118.1(4) . . ?
C28 C29 C30 118.0(4) . . ?
C25 C30 C29 121.4(3) . . ?
C28 N6 O3 120.9(4) . . ?
C28 N6 O4 115.8(5) . . ?
O3 N6 O4 122.9(4) . . ?
N1 C31 C32 110.87(17) . . ?
C31 C32 N4 108.89(17) . . ?
Cu1 N4 C32 106.86(13) . . ?
Cu1 N4 C33 115.02(13) . . ?
C32 N4 C33 117.38(17) . . ?
N4 C33 C34 120.54(18) . . ?
N4 C33 C38 119.24(18) . . ?
C34 C33 C38 120.1(2) . . ?
C33 C34 C35 120.6(2) . . ?
C34 C35 C36 119.6(2) . . ?
C35 C36 C37 120.0(2) . . ?
C36 C37 C38 121.7(2) . . ?
C33 C38 C37 118.0(2) . . ?
C33 C38 C39 119.38(19) . . ?
C37 C38 C39 122.66(19) . . ?
C38 C39 C40 115.56(19) . . ?
C39 C40 C41 121.0(2) . . ?
C39 C40 C45 120.5(2) . . ?
C41 C40 C45 118.5(2) . . ?
C40 C41 C42 121.5(2) . . ?
C41 C42 C43 118.0(2) . . ?
C42 C43 C44 122.6(2) . . ?
C42 C43 N7 118.5(2) . . ?
C44 C43 N7 118.9(2) . . ?
C43 C44 C45 118.1(2) . . ?
C40 C45 C44 121.2(2) . . ?
C43 N7 O5 118.9(3) . . ?
C43 N7 O6 117.5(3) . . ?
O5 N7 O6 123.6(3) . . ?
F11 B1 F12 106.6(5) . . ?
F11 B1 F13 116.1(5) . . ?
F11 B1 F14 109.4(4) . . ?
F12 B1 F13 109.2(4) . . ?
F12 B1 F14 105.9(4) . . ?
F13 B1 F14 109.0(4) . . ?
F11' B1' F12' 111.3(6) . . ?
F11' B1' F13 105.5(4) . . ?
F11' B1' F14 107.4(5) . . ?
F12' B1' F13 107.3(5) . . ?
F12' B1' F14 113.3(5) . . ?
F13 B1' F14 111.8(4) . . ?
B1 F13 B1' 11.0(4) . . ?
B1 F14 B1' 11.1(4) . . ?
C1S O1S C4S 108.7(2) . . ?
O1S C1S C2S 105.0(3) . . ?
C1S C2S C3S 102.7(3) . . ?
C2S C3S C4S 101.9(3) . . ?
O1S C4S C3S 107.1(3) . . ?

loop_
_geom_bond_atom_site_label_1
_geom_bond_atom_site_label_2
_geom_bond_distance
_geom_bond_site_symmetry_2
_geom_bond_publ_flag
Cu1 F1 1.8208(14) . ?
Cu1 N1 2.0014(17) . ?
Cu1 N2 2.207(2) . ?
Cu1 N3 2.160(2) . ?
Cu1 N4 2.1764(19) . ?
N1 C1 1.495(3) . ?
N1 C16 1.494(3) . ?
N1 C31 1.497(3) . ?
C1 C2 1.519(3) . ?
C2 N2 1.474(3) . ?
N2 C3 1.443(3) . ?
C3 C4 1.387(3) . ?
C3 C8 1.403(3) . ?
C4 C5 1.391(4) . ?
C5 C6 1.374(4) . ?
C6 C7 1.377(4) . ?
C7 C8 1.398(3) . ?
C8 C9 1.510(4) . ?
C9 C10 1.503(4) . ?
C10 C11 1.393(5) . ?
C10 C15 1.385(5) . ?
C11 C12 1.402(4) . ?
C12 C13 1.381(6) . ?
C13 C14 1.359(5) . ?
C13 N5 1.479(4) . ?
C14 C15 1.379(5) . ?
N5 O1 1.236(5) . ?
N5 O2 1.209(5) . ?
C16 C17 1.508(4) . ?
C17 N3 1.486(3) . ?
N3 C18 1.446(3) . ?
C18 C19 1.393(4) . ?
C18 C23 1.400(4) . ?
C19 C20 1.389(4) . ?
C20 C21 1.378(5) . ?
C21 C22 1.377(5) . ?
C22 C23 1.400(4) . ?
C23 C24 1.518(4) . ?
C24 C25 1.509(4) . ?
C25 C26 1.392(4) . ?
C25 C30 1.392(5) . ?
C26 C27 1.377(5) . ?
C27 C28 1.379(6) . ?
C28 C29 1.372(5) . ?
C28 N6 1.478(5) . ?
C29 C30 1.390(5) . ?
N6 O3 1.183(6) . ?
N6 O4 1.258(6) . ?
C31 C32 1.520(3) . ?
C32 N4 1.485(3) . ?
N4 C33 1.441(3) . ?
C33 C34 1.390(3) . ?
C33 C38 1.408(3) . ?
C34 C35 1.389(3) . ?
C35 C36 1.378(3) . ?
C36 C37 1.385(3) . ?
C37 C38 1.390(3) . ?
C38 C39 1.514(3) . ?
C39 C40 1.507(3) . ?
C40 C41 1.389(3) . ?
C40 C45 1.394(4) . ?
C41 C42 1.383(3) . ?
C42 C43 1.380(4) . ?
C43 C44 1.383(4) . ?
C43 N7 1.470(3) . ?
C44 C45 1.382(4) . ?
N7 O5 1.213(4) . ?
N7 O6 1.233(4) . ?
B1 F11 1.384(6) . ?
B1 F12 1.393(6) . ?
B1 F13 1.403(6) . ?
B1 F14 1.389(6) . ?
B1' F11' 1.367(6) . ?
B1' F12' 1.358(6) . ?
B1' F13 1.380(6) . ?
B1' F14 1.365(6) . ?
O1S C1S 1.428(4) . ?
O1S C4S 1.431(4) . ?
C1S C2S 1.499(6) . ?
C2S C3S 1.491(6) . ?
C3S C4S 1.479(5) . ?

loop_
_geom_hbond_atom_site_label_D
_geom_hbond_atom_site_label_H
_geom_hbond_atom_site_label_A
_geom_hbond_distance_DH
_geom_hbond_distance_HA
_geom_hbond_distance_DA
_geom_hbond_angle_DHA
_geom_hbond_site_symmetry_A
N4 H4N F13 0.874(10) 2.224(17) 3.000(2) 148(2) .
N3 H3N F12' 0.872(10) 2.196(19) 2.979(5) 149(3) .
N3 H3N F12 0.872(10) 2.38(3) 3.008(5) 130(3) .
